data_2209903
loop_
_publ_author_name
'Feng Li'
'Hong-Quan Jiang'
'Xue-Mei Li'
'Shu-Sheng Zhang'

_publ_section_title
;
 2,4,6-Tris(2,4,6-tribromophenoxy)-1,3,5-triazine
;
_journal_coeditor_code IS2064
_journal_issue 8
_journal_name_full 'Acta Crystallographica Section E'
_journal_page_first o3303
_journal_page_last o3304
_journal_paper_doi 10.1107/S1600536806026134
_journal_volume 62
_journal_year 2006
_chemical_formula_moiety 'C21 H6 Br9 N3 O3'
_chemical_formula_sum 'C21 H6 Br9 N3 O3'
_chemical_formula_weight 1067.48
_chemical_name_systematic
;
2,4,6-Tri(2,4,6-tribromophenoxy)-1,3,5-triazine
;
_space_group_IT_number 148
_symmetry_cell_setting trigonal
_symmetry_space_group_name_Hall '-R 3'
_symmetry_space_group_name_H-M 'R -3 :H'
_atom_sites_solution_hydrogens geom
_atom_sites_solution_primary direct
_atom_sites_solution_secondary difmap
_audit_creation_method SHELXL-97
_cell_angle_alpha 90.00
_cell_angle_beta 90.00
_cell_angle_gamma 120.00
_cell_formula_units_Z 18
_cell_length_a 42.524(3)
_cell_length_b 42.524(3)
_cell_length_c 8.4270(13)
_cell_measurement_reflns_used 3759
_cell_measurement_temperature 293(2)
_cell_measurement_theta_max 20.7
_cell_measurement_theta_min 2.5
_cell_volume 13197(2)
_computing_cell_refinement 'SAINT (Siemens, 1996)'
_computing_data_collection 'SMART (Siemens, 1996)'
_computing_data_reduction SAINT
_computing_molecular_graphics SHELXTL
_computing_publication_material
;
SHELXTL, PARST (Nardelli, 1995) and PLATON (Spek, 2003)
;
_computing_structure_refinement SHELXTL
_computing_structure_solution 'SHELXTL (Sheldrick, 1997)'
_diffrn_ambient_temperature 293(2)
_diffrn_detector_area_resol_mean 8.33
_diffrn_measured_fraction_theta_full 0.998
_diffrn_measured_fraction_theta_max 0.998
_diffrn_measurement_device_type
;
Siemens SMART 1000 CCD area detector diffractometer
;
_diffrn_measurement_method '\w scans'
_diffrn_radiation_monochromator graphite
_diffrn_radiation_source 'fine-focus sealed tube'
_diffrn_radiation_type MoK\a
_diffrn_radiation_wavelength 0.71073
_diffrn_reflns_av_R_equivalents 0.0551
_diffrn_reflns_av_sigmaI/netI 0.0520
_diffrn_reflns_limit_h_max 46
_diffrn_reflns_limit_h_min -51
_diffrn_reflns_limit_k_max 51
_diffrn_reflns_limit_k_min -51
_diffrn_reflns_limit_l_max 10
_diffrn_reflns_limit_l_min -9
_diffrn_reflns_number 23460
_diffrn_reflns_theta_full 25.32
_diffrn_reflns_theta_max 25.32
_diffrn_reflns_theta_min 1.66
_diffrn_standards_number 0
_exptl_absorpt_coefficient_mu 12.330
_exptl_absorpt_correction_T_max 0.291
_exptl_absorpt_correction_T_min 0.065
_exptl_absorpt_correction_type multi-scan
_exptl_absorpt_process_details '(SADABS; Sheldrick, 1996)'
_exptl_crystal_colour colourless
_exptl_crystal_density_diffrn 2.418
_exptl_crystal_density_method 'not measured'
_exptl_crystal_description column
_exptl_crystal_F_000 8856
_exptl_crystal_size_max 0.25
_exptl_crystal_size_mid 0.19
_exptl_crystal_size_min 0.10
_refine_diff_density_max 0.789
_refine_diff_density_min -0.513
_refine_ls_extinction_method none
_refine_ls_goodness_of_fit_ref 1.032
_refine_ls_hydrogen_treatment constr
_refine_ls_matrix_type full
_refine_ls_number_parameters 325
_refine_ls_number_reflns 5342
_refine_ls_number_restraints 0
_refine_ls_restrained_S_all 1.032
_refine_ls_R_factor_all 0.0939
_refine_ls_R_factor_gt 0.0439
_refine_ls_shift/su_max 0.002
_refine_ls_shift/su_mean 0.000
_refine_ls_structure_factor_coef Fsqd
_refine_ls_weighting_details 'calc w=1/[\s^2^(Fo^2^)+(0.0486P)^2^+1.6465P] where P=(Fo^2^+2Fc^2^)/3'
_refine_ls_weighting_scheme calc
_refine_ls_wR_factor_gt 0.0908
_refine_ls_wR_factor_ref 0.1048
_reflns_number_gt 3182
_reflns_number_total 5342
_reflns_threshold_expression I>2\s(I)
_cod_data_source_file is2064.cif
_cod_data_source_block I
_cod_depositor_comments
;
The following automatic conversions were performed:
'_symmetry_cell_setting' value 'Trigonal' changed to 'trigonal' according
to '/home/saulius/struct/CIF-dictionaries/cif_core.dic' dictionary named
'cif_core.dic' version 2.4.1 from 2010-06-29.

Automatic conversion script
Id: cif_fix_enum 1527 2010-12-29 10:47:43Z saulius 

The following automatic conversions were performed:

'_symmetry_cell_setting' value 'Trigonal' changed to 'trigonal'
according to /home/saulius/struct/CIF-dictionaries/cif_core.dic
dictionary named 'cif_core.dic' version 2.4.1 from 2010-06-29.

Automatic conversion script
Id: cif_fix_values 1715 2011-07-08 13:25:40Z adriana 
;
_cod_original_sg_symbol_H-M 'R -3'
_cod_database_code 2209903
_cod_database_fobs_code 2209903

loop_
_symmetry_equiv_pos_as_xyz
'x, y, z'
'-y, x-y, z'
'-x+y, -x, z'
'x+2/3, y+1/3, z+1/3'
'-y+2/3, x-y+1/3, z+1/3'
'-x+y+2/3, -x+1/3, z+1/3'
'x+1/3, y+2/3, z+2/3'
'-y+1/3, x-y+2/3, z+2/3'
'-x+y+1/3, -x+2/3, z+2/3'
'-x, -y, -z'
'y, -x+y, -z'
'x-y, x, -z'
'-x+2/3, -y+1/3, -z+1/3'
'y+2/3, -x+y+1/3, -z+1/3'
'x-y+2/3, x+1/3, -z+1/3'
'-x+1/3, -y+2/3, -z+2/3'
'y+1/3, -x+y+2/3, -z+2/3'
'x-y+1/3, x+2/3, -z+2/3'

loop_
_atom_site_type_symbol
_atom_site_label
_atom_site_fract_x
_atom_site_fract_y
_atom_site_fract_z
_atom_site_U_iso_or_equiv
_atom_site_adp_type
_atom_site_calc_flag
_atom_site_refinement_flags
_atom_site_occupancy
Br Br1 0.14695(2) 1.05886(2) 0.78799(9) 0.0809(3) Uani d . 1
Br Br2 0.05370(2) 1.04421(2) 1.29489(10) 0.0759(3) Uani d . 1
Br Br3 0.16224(3) 1.00730(3) 1.38390(11) 0.0924(3) Uani d . 1
Br Br4 0.11745(2) 0.911279(19) 0.56823(8) 0.0606(2) Uani d . 1
Br Br5 0.11478(2) 0.77903(2) 0.69715(10) 0.0757(3) Uani d . 1
Br Br6 0.12460(3) 0.87120(2) 1.19684(9) 0.0863(3) Uani d . 1
Br Br7 0.28900(3) 0.99514(2) 1.15098(10) 0.0945(3) Uani d . 1
Br Br8 0.38069(2) 1.12582(2) 0.82690(12) 0.0891(3) Uani d . 1
Br Br9 0.24690(2) 1.02452(3) 0.55981(11) 0.1013(3) Uani d . 1
O O1 0.18184(11) 1.03598(10) 1.0440(6) 0.0598(13) Uani d . 1
O O2 0.11984(9) 0.91584(10) 0.9284(5) 0.0425(10) Uani d . 1
O O3 0.24200(10) 0.98118(10) 0.8607(5) 0.0483(11) Uani d . 1
N N1 0.21305(12) 1.01046(13) 0.9544(6) 0.0485(13) Uani d . 1
N N2 0.14877(12) 0.97531(12) 0.9853(6) 0.0438(12) Uani d . 1
N N3 0.18222(12) 0.94728(12) 0.8951(6) 0.0380(12) Uani d . 1
C C1 0.18037(16) 1.00549(15) 0.9908(7) 0.0444(15) Uani d . 1
C C2 0.15233(16) 0.94745(15) 0.9344(7) 0.0406(14) Uani d . 1
C C3 0.21106(15) 0.97999(16) 0.9067(7) 0.0406(15) Uani d . 1
C C4 0.14995(16) 1.03448(15) 1.0974(9) 0.0483(17) Uani d . 1
C C5 0.13206(16) 1.04686(15) 0.9990(8) 0.0477(16) Uani d . 1
C C6 0.10373(16) 1.05016(15) 1.0567(8) 0.0468(16) Uani d . 1
H H6A 0.0919 1.0588 0.9928 0.056 Uiso calc R 1
C C7 0.09319(15) 1.04021(16) 1.2127(8) 0.0464(16) Uani d . 1
C C8 0.10979(17) 1.02683(17) 1.3111(8) 0.0534(17) Uani d . 1
H H8A 0.1018 1.0196 1.4146 0.064 Uiso calc R 1
C C9 0.13826(18) 1.02463(16) 1.2501(9) 0.0528(17) Uani d . 1
C C10 0.12016(14) 0.88482(15) 0.8738(7) 0.0369(14) Uani d . 1
C C11 0.11741(15) 0.87749(15) 0.7135(7) 0.0395(14) Uani d . 1
C C12 0.11546(16) 0.84582(16) 0.6595(8) 0.0483(16) Uani d . 1
H H12A 0.1136 0.8407 0.5514 0.058 Uiso calc R 1
C C13 0.11638(16) 0.82203(15) 0.7670(8) 0.0455(16) Uani d . 1
C C14 0.11850(17) 0.82893(16) 0.9267(8) 0.0496(17) Uani d . 1
H H14A 0.1189 0.8126 0.9988 0.059 Uiso calc R 1
C C15 0.12005(17) 0.86035(16) 0.9795(7) 0.0457(16) Uani d . 1
C C16 0.27324(15) 1.01554(15) 0.8556(7) 0.0397(15) Uani d . 1
C C17 0.29862(17) 1.02586(16) 0.9727(7) 0.0455(15) Uani d . 1
C C18 0.33117(17) 1.05808(18) 0.9665(8) 0.0557(18) Uani d . 1
H H18A 0.3482 1.0647 1.0473 0.067 Uiso calc R 1
C C19 0.33758(16) 1.08018(16) 0.8366(9) 0.0516(17) Uani d . 1
C C20 0.31306(18) 1.07056(17) 0.7147(8) 0.0564(18) Uani d . 1
H H20A 0.3179 1.0856 0.6272 0.068 Uiso calc R 1
C C21 0.28077(16) 1.03772(18) 0.7254(8) 0.0507(17) Uani d . 1

loop_
_atom_site_aniso_label
_atom_site_aniso_U_11
_atom_site_aniso_U_22
_atom_site_aniso_U_33
_atom_site_aniso_U_12
_atom_site_aniso_U_13
_atom_site_aniso_U_23
Br1 0.0719(5) 0.0885(6) 0.0585(5) 0.0222(5) 0.0117(4) -0.0054(4)
Br2 0.0607(5) 0.0644(5) 0.1124(7) 0.0386(4) 0.0307(5) 0.0060(5)
Br3 0.0981(7) 0.0959(7) 0.1057(7) 0.0652(6) -0.0206(5) 0.0064(5)
Br4 0.0735(5) 0.0620(5) 0.0543(4) 0.0399(4) 0.0027(4) 0.0102(4)
Br5 0.1039(7) 0.0509(4) 0.0796(6) 0.0442(5) -0.0040(5) -0.0165(4)
Br6 0.1423(8) 0.0915(6) 0.0399(4) 0.0694(6) -0.0085(5) -0.0104(4)
Br7 0.1019(7) 0.0843(6) 0.0744(6) 0.0294(5) -0.0076(5) 0.0227(5)
Br8 0.0504(5) 0.0512(5) 0.1365(8) 0.0034(4) -0.0037(5) 0.0063(5)
Br9 0.0858(6) 0.0919(7) 0.0915(7) 0.0184(5) -0.0456(5) 0.0026(5)
O1 0.040(3) 0.035(2) 0.104(4) 0.018(2) 0.007(2) -0.020(2)
O2 0.028(2) 0.032(2) 0.060(3) 0.0098(19) 0.005(2) -0.008(2)
O3 0.027(2) 0.039(2) 0.078(3) 0.015(2) 0.009(2) -0.007(2)
N1 0.032(3) 0.037(3) 0.076(4) 0.016(2) 0.001(3) -0.015(3)
N2 0.031(3) 0.029(3) 0.067(4) 0.012(2) 0.005(2) -0.010(3)
N3 0.028(3) 0.031(3) 0.055(3) 0.015(2) 0.001(2) -0.010(2)
C1 0.042(4) 0.035(4) 0.056(4) 0.019(3) 0.012(3) -0.004(3)
C2 0.041(4) 0.035(4) 0.038(4) 0.013(3) -0.002(3) -0.004(3)
C3 0.028(3) 0.041(4) 0.052(4) 0.015(3) 0.001(3) -0.007(3)
C4 0.036(4) 0.030(3) 0.080(5) 0.018(3) 0.008(4) -0.014(3)
C5 0.040(4) 0.033(4) 0.063(4) 0.012(3) 0.006(3) -0.010(3)
C6 0.048(4) 0.036(4) 0.057(4) 0.021(3) -0.002(3) -0.004(3)
C7 0.036(4) 0.036(4) 0.066(5) 0.017(3) 0.009(3) -0.009(3)
C8 0.049(4) 0.059(4) 0.057(4) 0.030(4) 0.003(4) -0.004(3)
C9 0.052(4) 0.042(4) 0.071(5) 0.028(3) -0.002(4) -0.003(4)
C10 0.023(3) 0.034(3) 0.044(4) 0.007(3) 0.003(3) -0.009(3)
C11 0.035(3) 0.038(4) 0.044(4) 0.017(3) 0.000(3) 0.002(3)
C12 0.046(4) 0.040(4) 0.051(4) 0.015(3) -0.001(3) -0.014(3)
C13 0.047(4) 0.033(4) 0.054(4) 0.017(3) -0.005(3) -0.009(3)
C14 0.063(4) 0.033(4) 0.050(4) 0.022(3) 0.002(3) 0.003(3)
C15 0.054(4) 0.041(4) 0.035(4) 0.019(3) -0.002(3) -0.002(3)
C16 0.025(3) 0.039(4) 0.057(4) 0.018(3) 0.010(3) -0.006(3)
C17 0.043(4) 0.041(4) 0.055(4) 0.023(3) -0.005(3) -0.004(3)
C18 0.045(4) 0.056(5) 0.064(5) 0.023(4) -0.014(4) -0.011(4)
C19 0.030(4) 0.038(4) 0.078(5) 0.010(3) 0.000(4) -0.007(4)
C20 0.051(4) 0.045(4) 0.063(5) 0.016(4) 0.005(4) 0.003(4)
C21 0.037(4) 0.055(4) 0.056(4) 0.020(3) -0.006(3) -0.002(4)

loop_
_atom_type_symbol
_atom_type_description
_atom_type_scat_dispersion_real
_atom_type_scat_dispersion_imag
_atom_type_scat_source
C C 0.0033 0.0016 'International Tables Vol C Tables 4.2.6.8 and 6.1.1.4'
H H 0.0000 0.0000 'International Tables Vol C Tables 4.2.6.8 and 6.1.1.4'
N N 0.0061 0.0033 'International Tables Vol C Tables 4.2.6.8 and 6.1.1.4'
O O 0.0106 0.0060 'International Tables Vol C Tables 4.2.6.8 and 6.1.1.4'
Br Br -0.2901 2.4595 'International Tables Vol C Tables 4.2.6.8 and 6.1.1.4'

loop_
_geom_angle_atom_site_label_1
_geom_angle_atom_site_label_2
_geom_angle_atom_site_label_3
_geom_angle
C1 O1 C4 119.1(4)
C2 O2 C10 117.2(4)
C3 O3 C16 116.5(4)
C3 N1 C1 111.4(5)
C1 N2 C2 111.2(5)
C2 N3 C3 111.5(5)
N2 C1 N1 128.5(5)
N2 C1 O1 119.0(5)
N1 C1 O1 112.5(5)
N3 C2 N2 128.5(5)
N3 C2 O2 119.4(5)
N2 C2 O2 112.1(5)
N1 C3 N3 128.9(5)
N1 C3 O3 118.0(5)
N3 C3 O3 113.2(5)
C9 C4 C5 119.5(6)
C9 C4 O1 120.8(6)
C5 C4 O1 119.3(6)
C6 C5 C4 120.1(6)
C6 C5 Br1 120.3(5)
C4 C5 Br1 119.6(5)
C5 C6 C7 118.2(6)
C5 C6 H6A 120.9
C7 C6 H6A 120.9
C8 C7 C6 122.8(6)
C8 C7 Br2 118.3(5)
C6 C7 Br2 118.9(5)
C9 C8 C7 117.1(6)
C9 C8 H8A 121.4
C7 C8 H8A 121.4
C8 C9 C4 122.3(6)
C8 C9 Br3 118.1(6)
C4 C9 Br3 119.6(5)
C15 C10 C11 119.9(5)
C15 C10 O2 120.3(5)
C11 C10 O2 119.6(5)
C10 C11 C12 120.0(5)
C10 C11 Br4 119.7(4)
C12 C11 Br4 120.3(5)
C13 C12 C11 119.3(6)
C13 C12 H12A 120.3
C11 C12 H12A 120.3
C14 C13 C12 120.9(6)
C14 C13 Br5 118.7(5)
C12 C13 Br5 120.5(5)
C13 C14 C15 119.4(6)
C13 C14 H14A 120.3
C15 C14 H14A 120.3
C10 C15 C14 120.5(6)
C10 C15 Br6 119.2(4)
C14 C15 Br6 120.2(5)
C17 C16 C21 118.8(5)
C17 C16 O3 119.9(6)
C21 C16 O3 120.9(5)
C16 C17 C18 122.2(6)
C16 C17 Br7 119.3(5)
C18 C17 Br7 118.6(5)
C17 C18 C19 117.8(6)
C17 C18 H18A 121.1
C19 C18 H18A 121.1
C20 C19 C18 122.0(6)
C20 C19 Br8 118.4(5)
C18 C19 Br8 119.6(5)
C19 C20 C21 118.3(6)
C19 C20 H20A 120.9
C21 C20 H20A 120.9
C16 C21 C20 121.0(6)
C16 C21 Br9 120.4(5)
C20 C21 Br9 118.5(5)

loop_
_geom_bond_atom_site_label_1
_geom_bond_atom_site_label_2
_geom_bond_distance
_geom_bond_publ_flag
Br1 C5 1.871(7) yes
Br2 C7 1.901(6) yes
Br3 C9 1.899(6) yes
Br4 C11 1.887(6) yes
Br5 C13 1.889(6) yes
Br6 C15 1.875(6) yes
Br7 C17 1.896(6) yes
Br8 C19 1.891(6) yes
Br9 C21 1.879(6) yes
O1 C1 1.344(6) ?
O1 C4 1.400(7) ?
O2 C2 1.364(6) ?
O2 C10 1.404(6) ?
O3 C3 1.348(6) ?
O3 C16 1.400(6) ?
N1 C3 1.318(7) ?
N1 C1 1.333(7) ?
N2 C1 1.315(7) ?
N2 C2 1.338(7) ?
N3 C2 1.317(7) ?
N3 C3 1.320(7) ?
C4 C9 1.367(9) ?
C4 C5 1.395(9) ?
C5 C6 1.370(8) ?
C6 C7 1.385(8) ?
C6 H6A 0.9300 ?
C7 C8 1.383(9) ?
C8 C9 1.361(8) ?
C8 H8A 0.9300 ?
C10 C15 1.368(8) ?
C10 C11 1.378(8) ?
C11 C12 1.384(8) ?
C12 C13 1.373(8) ?
C12 H12A 0.9300 ?
C13 C14 1.371(8) ?
C14 C15 1.378(8) ?
C14 H14A 0.9300 ?
C16 C17 1.363(8) ?
C16 C21 1.376(8) ?
C17 C18 1.378(8) ?
C18 C19 1.379(9) ?
C18 H18A 0.9300 ?
C19 C20 1.372(8) ?
C20 C21 1.388(8) ?
C20 H20A 0.9300 ?

loop_
_geom_hbond_atom_site_label_D
_geom_hbond_atom_site_label_H
_geom_hbond_atom_site_label_A
_geom_hbond_site_symmetry_A
_geom_hbond_distance_DH
_geom_hbond_distance_HA
_geom_hbond_distance_DA
_geom_hbond_angle_DHA
_geom_hbond_publ_flag
C18 H18A O3 6_465 0.93 2.46 3.357(9) 163 yes

loop_
_geom_torsion_atom_site_label_1
_geom_torsion_atom_site_label_2
_geom_torsion_atom_site_label_3
_geom_torsion_atom_site_label_4
_geom_torsion
C2 N2 C1 N1 -0.5(9)
C2 N2 C1 O1 -178.1(6)
C3 N1 C1 N2 0.6(10)
C3 N1 C1 O1 178.2(5)
C4 O1 C1 N2 2.3(9)
C4 O1 C1 N1 -175.6(6)
C3 N3 C2 N2 -1.9(9)
C3 N3 C2 O2 179.7(5)
C1 N2 C2 N3 1.3(9)
C1 N2 C2 O2 179.8(5)
C10 O2 C2 N3 -2.4(8)
C10 O2 C2 N2 178.9(5)
C1 N1 C3 N3 -1.4(9)
C1 N1 C3 O3 177.8(5)
C2 N3 C3 N1 2.0(9)
C2 N3 C3 O3 -177.3(5)
C16 O3 C3 N1 -5.0(8)
C16 O3 C3 N3 174.3(5)
C1 O1 C4 C9 85.0(7)
C1 O1 C4 C5 -101.8(7)
C9 C4 C5 C6 2.0(9)
O1 C4 C5 C6 -171.2(5)
C9 C4 C5 Br1 -177.9(4)
O1 C4 C5 Br1 8.8(7)
C4 C5 C6 C7 -1.3(8)
Br1 C5 C6 C7 178.6(4)
C5 C6 C7 C8 -0.7(9)
C5 C6 C7 Br2 -179.5(4)
C6 C7 C8 C9 1.9(9)
Br2 C7 C8 C9 -179.2(5)
C7 C8 C9 C4 -1.1(9)
C7 C8 C9 Br3 178.7(4)
C5 C4 C9 C8 -0.8(10)
O1 C4 C9 C8 172.4(5)
C5 C4 C9 Br3 179.4(4)
O1 C4 C9 Br3 -7.5(8)
C2 O2 C10 C15 98.4(6)
C2 O2 C10 C11 -87.3(6)
C15 C10 C11 C12 -1.6(8)
O2 C10 C11 C12 -176.0(5)
C15 C10 C11 Br4 179.8(4)
O2 C10 C11 Br4 5.4(7)
C10 C11 C12 C13 -0.1(9)
Br4 C11 C12 C13 178.4(4)
C11 C12 C13 C14 1.2(9)
C11 C12 C13 Br5 -178.7(4)
C12 C13 C14 C15 -0.6(10)
Br5 C13 C14 C15 179.4(5)
C11 C10 C15 C14 2.3(9)
O2 C10 C15 C14 176.7(5)
C11 C10 C15 Br6 179.0(4)
O2 C10 C15 Br6 -6.6(7)
C13 C14 C15 C10 -1.2(10)
C13 C14 C15 Br6 -177.9(5)
C3 O3 C16 C17 103.6(6)
C3 O3 C16 C21 -83.5(7)
C21 C16 C17 C18 1.4(9)
O3 C16 C17 C18 174.5(5)
C21 C16 C17 Br7 -178.8(4)
O3 C16 C17 Br7 -5.8(7)
C16 C17 C18 C19 0.2(9)
Br7 C17 C18 C19 -179.6(5)
C17 C18 C19 C20 -1.3(10)
C17 C18 C19 Br8 176.8(5)
C18 C19 C20 C21 0.8(10)
Br8 C19 C20 C21 -177.3(5)
C17 C16 C21 C20 -1.9(9)
O3 C16 C21 C20 -174.9(5)
C17 C16 C21 Br9 179.4(4)
O3 C16 C21 Br9 6.4(8)
C19 C20 C21 C16 0.8(10)
C19 C20 C21 Br9 179.5(5)

loop_
_cod_related_entry_id
_cod_related_entry_database
_cod_related_entry_code
1 ChemSpider 82916
